data_7123519
loop_
_publ_author_name
'Mehta, Meera'
'Goicoechea, Jose M.'

_publ_section_title
;
 Carboboration of isocyanates with tris(pentafluorophenyl)borane and
 evidence for dissociative FLP chemistry of an acid--base pair
;
_journal_name_full 'Chemical Communications'
_journal_paper_doi 10.1039/C9CC02707F
_journal_year 2019
_chemical_formula_moiety 'C32 H16 B F15 N2 O2'
_chemical_formula_sum 'C32 H16 B F15 N2 O2'
_chemical_formula_weight 756.28
_chemical_name_systematic
;
 cyclo-[B(C6F5)2N(C6H11)C(O)N(C6H5)C(C6F5)O]
;
_space_group_crystal_system monoclinic
_space_group_IT_number 14
_space_group_name_Hall '-P 2ybc'
_space_group_name_H-M_alt 'P 1 21/c 1'
_symmetry_space_group_name_Hall '-P 2ybc'
_symmetry_space_group_name_H-M 'P 1 21/c 1'
_atom_sites_solution_hydrogens geom
_audit_creation_method SHELXL-2018/1
_audit_update_record
;
2019-04-04 deposited with the CCDC.    2019-05-23 downloaded from the CCDC.
;
_cell_angle_alpha 90
_cell_angle_beta 96.685(2)
_cell_angle_gamma 90
_cell_formula_units_Z 4
_cell_length_a 13.9196(2)
_cell_length_b 9.8620(2)
_cell_length_c 22.3185(5)
_cell_measurement_reflns_used 7122
_cell_measurement_temperature 150(2)
_cell_measurement_theta_max 75.8900
_cell_measurement_theta_min 3.9530
_cell_volume 3042.94(10)
_computing_cell_refinement 'CrysAlisPro 1.171.39.46 (Rigaku OD, 2018)'
_computing_data_collection 'CrysAlisPro 1.171.39.46 (Rigaku OD, 2018)'
_computing_data_reduction 'CrysAlisPro 1.171.39.46 (Rigaku OD, 2018)'
_computing_structure_refinement 'SHELXL-2018/1 (Sheldrick, 2018)'
_computing_structure_solution 'SHELXS-97 (Sheldrick, 1990)'
_diffrn_ambient_temperature 150(2)
_diffrn_detector_area_resol_mean 10.4102
_diffrn_measured_fraction_theta_full 1.000
_diffrn_measured_fraction_theta_max 0.986
_diffrn_measurement_device_type 'SuperNova, Dual, Cu at zero, Atlas'
_diffrn_measurement_method '\w scans'
_diffrn_radiation_monochromator mirror
_diffrn_radiation_source 'SuperNova (Cu) X-ray Source'
_diffrn_radiation_type CuK\a
_diffrn_radiation_wavelength 1.54184
_diffrn_reflns_av_R_equivalents 0.0335
_diffrn_reflns_av_unetI/netI 0.0275
_diffrn_reflns_Laue_measured_fraction_full 1.000
_diffrn_reflns_Laue_measured_fraction_max 0.986
_diffrn_reflns_limit_h_max 13
_diffrn_reflns_limit_h_min -17
_diffrn_reflns_limit_k_max 12
_diffrn_reflns_limit_k_min -12
_diffrn_reflns_limit_l_max 28
_diffrn_reflns_limit_l_min -27
_diffrn_reflns_number 25771
_diffrn_reflns_point_group_measured_fraction_full 1.000
_diffrn_reflns_point_group_measured_fraction_max 0.986
_diffrn_reflns_theta_full 67.684
_diffrn_reflns_theta_max 76.365
_diffrn_reflns_theta_min 3.989
_exptl_absorpt_coefficient_mu 1.492
_exptl_absorpt_correction_T_max 1.00000
_exptl_absorpt_correction_T_min 0.87849
_exptl_absorpt_correction_type multi-scan
_exptl_absorpt_process_details
;
CrysAlisPro 1.171.39.46 (Rigaku Oxford Diffraction, 2018)
Empirical absorption correction using spherical harmonics,
 implemented in SCALE3 ABSPACK scaling algorithm.
;
_exptl_crystal_colour colourless
_exptl_crystal_density_diffrn 1.651
_exptl_crystal_description block
_exptl_crystal_F_000 1512
_exptl_crystal_size_max 0.140
_exptl_crystal_size_mid 0.080
_exptl_crystal_size_min 0.040
_refine_diff_density_max 0.363
_refine_diff_density_min -0.279
_refine_diff_density_rms 0.046
_refine_ls_extinction_method none
_refine_ls_goodness_of_fit_ref 1.032
_refine_ls_hydrogen_treatment constr
_refine_ls_matrix_type full
_refine_ls_number_parameters 469
_refine_ls_number_reflns 6309
_refine_ls_number_restraints 0
_refine_ls_restrained_S_all 1.032
_refine_ls_R_factor_all 0.0545
_refine_ls_R_factor_gt 0.0409
_refine_ls_shift/su_max 0.000
_refine_ls_shift/su_mean 0.000
_refine_ls_structure_factor_coef Fsqd
_refine_ls_weighting_details 'w=1/[\s^2^(Fo^2^)+(0.0618P)^2^+0.8470P] where P=(Fo^2^+2Fc^2^)/3'
_refine_ls_weighting_scheme calc
_refine_ls_wR_factor_gt 0.1081
_refine_ls_wR_factor_ref 0.1200
_reflns_Friedel_coverage 0.000
_reflns_number_gt 4956
_reflns_number_total 6309
_reflns_threshold_expression 'I > 2\s(I)'
_cod_data_source_file c9cc02707f2.cif
_cod_data_source_block MM368
_cod_database_code 7123519
_shelx_shelxl_version_number 2018/1
_shelx_space_group_comment
;
The symmetry employed for this shelxl refinement is uniquely defined
by the following loop, which should always be used as a source of
symmetry information in preference to the above space-group names.
They are only intended as comments.
;
_shelx_estimated_absorpt_t_min 0.818
_shelx_estimated_absorpt_t_max 0.943

loop_
_space_group_symop_operation_xyz
'x, y, z'
'-x, y+1/2, -z+1/2'
'-x, -y, -z'
'x, -y-1/2, z-1/2'

loop_
_atom_site_label
_atom_site_type_symbol
_atom_site_fract_x
_atom_site_fract_y
_atom_site_fract_z
_atom_site_U_iso_or_equiv
_atom_site_adp_type
_atom_site_occupancy
_atom_site_site_symmetry_order
_atom_site_calc_flag
_atom_site_refinement_flags_posn
_atom_site_refinement_flags_adp
B1 B 0.14308(13) 0.4305(2) 0.18007(9) 0.0316(4) Uani 1 1 d . .
N1 N 0.15407(10) 0.52326(15) 0.12617(7) 0.0325(3) Uani 1 1 d . .
N2 N 0.28286(10) 0.38281(15) 0.10377(7) 0.0325(3) Uani 1 1 d . .
O1 O 0.24340(10) 0.57557(15) 0.04865(7) 0.0467(3) Uani 1 1 d . .
O2 O 0.18076(8) 0.28811(12) 0.16404(6) 0.0333(3) Uani 1 1 d . .
F1 F 0.30459(8) 0.64025(13) 0.20138(6) 0.0456(3) Uani 1 1 d . .
F2 F 0.42442(8) 0.66669(14) 0.30110(6) 0.0531(3) Uani 1 1 d . .
F3 F 0.40674(9) 0.50776(18) 0.39911(6) 0.0629(4) Uani 1 1 d . .
F4 F 0.26417(10) 0.31855(19) 0.39333(6) 0.0668(4) Uani 1 1 d . .
F5 F 0.14075(8) 0.28942(13) 0.29328(5) 0.0472(3) Uani 1 1 d . .
F6 F 0.03113(7) 0.56734(12) 0.26807(6) 0.0444(3) Uani 1 1 d . .
F7 F -0.15638(8) 0.53173(14) 0.27757(6) 0.0501(3) Uani 1 1 d . .
F8 F -0.26374(8) 0.35993(15) 0.20361(7) 0.0587(4) Uani 1 1 d . .
F9 F -0.18013(9) 0.22019(16) 0.11777(7) 0.0640(4) Uani 1 1 d . .
F10 F 0.00658(8) 0.25476(14) 0.10581(6) 0.0489(3) Uani 1 1 d . .
F11 F 0.36379(9) 0.17664(15) 0.23626(6) 0.0527(3) Uani 1 1 d . .
F12 F 0.45404(10) -0.06698(18) 0.23773(8) 0.0722(5) Uani 1 1 d . .
F13 F 0.44216(11) -0.22034(15) 0.13657(9) 0.0776(5) Uani 1 1 d . .
F14 F 0.33457(13) -0.13442(15) 0.03437(8) 0.0724(4) Uani 1 1 d . .
F15 F 0.24033(9) 0.10297(13) 0.03340(6) 0.0506(3) Uani 1 1 d . .
C1 C 0.22323(12) 0.50792(18) 0.09020(8) 0.0349(4) Uani 1 1 d . .
C2 C 0.25230(11) 0.28038(18) 0.13396(8) 0.0306(3) Uani 1 1 d . .
C3 C 0.21384(11) 0.46487(19) 0.24230(8) 0.0336(4) Uani 1 1 d . .
C4 C 0.28879(12) 0.55845(19) 0.24769(9) 0.0363(4) Uani 1 1 d . .
C5 C 0.35322(12) 0.5743(2) 0.29942(10) 0.0411(4) Uani 1 1 d . .
C6 C 0.34474(13) 0.4949(2) 0.34856(9) 0.0456(5) Uani 1 1 d . .
C7 C 0.27201(14) 0.3991(2) 0.34583(9) 0.0453(5) Uani 1 1 d . .
C8 C 0.20926(12) 0.3867(2) 0.29355(9) 0.0383(4) Uani 1 1 d . .
C9 C 0.02928(11) 0.40893(18) 0.18792(8) 0.0314(3) Uani 1 1 d . .
C10 C -0.01755(12) 0.47790(19) 0.23028(8) 0.0340(4) Uani 1 1 d . .
C11 C -0.11489(12) 0.4621(2) 0.23590(9) 0.0384(4) Uani 1 1 d . .
C12 C -0.16907(12) 0.3750(2) 0.19816(10) 0.0427(4) Uani 1 1 d . .
C13 C -0.12702(13) 0.3049(2) 0.15482(10) 0.0433(4) Uani 1 1 d . .
C14 C -0.02953(13) 0.32370(19) 0.15044(9) 0.0366(4) Uani 1 1 d . .
C15 C 0.08575(12) 0.63796(19) 0.11272(9) 0.0354(4) Uani 1 1 d . .
H15 H 0.045486 0.637712 0.147022 0.042 Uiso 1 1 calc R U
C16 C 0.01543(16) 0.6104(2) 0.05864(11) 0.0498(5) Uani 1 1 d . .
H16A H -0.015425 0.521189 0.063423 0.060 Uiso 1 1 calc R U
H16B H 0.050543 0.605582 0.022589 0.060 Uiso 1 1 calc R U
C17 C -0.06186(16) 0.7176(2) 0.04886(11) 0.0530(5) Uani 1 1 d . .
H17A H -0.101130 0.701390 0.009611 0.064 Uiso 1 1 calc R U
H17B H -0.105190 0.709891 0.080867 0.064 Uiso 1 1 calc R U
C18 C -0.0212(2) 0.8575(3) 0.04945(15) 0.0711(8) Uani 1 1 d . .
H18A H -0.074677 0.923903 0.048591 0.085 Uiso 1 1 calc R U
H18B H 0.011136 0.871252 0.012682 0.085 Uiso 1 1 calc R U
C19 C 0.05015(15) 0.8835(2) 0.10403(11) 0.0477(5) Uani 1 1 d . .
H19A H 0.015065 0.887325 0.140119 0.057 Uiso 1 1 calc R U
H19B H 0.080806 0.972975 0.099683 0.057 Uiso 1 1 calc R U
C20 C 0.12809(15) 0.7769(2) 0.11376(11) 0.0485(5) Uani 1 1 d . .
H20A H 0.171459 0.784550 0.081770 0.058 Uiso 1 1 calc R U
H20B H 0.167229 0.792467 0.153105 0.058 Uiso 1 1 calc R U
C21 C 0.37361(12) 0.37331(19) 0.07743(9) 0.0369(4) Uani 1 1 d . .
C22 C 0.45696(14) 0.4009(3) 0.11479(11) 0.0527(5) Uani 1 1 d . .
H22 H 0.454474 0.428814 0.155319 0.063 Uiso 1 1 calc R U
C23 C 0.54526(16) 0.3868(3) 0.09161(15) 0.0690(8) Uani 1 1 d . .
H23 H 0.603861 0.405164 0.116564 0.083 Uiso 1 1 calc R U
C24 C 0.54793(18) 0.3467(3) 0.03300(16) 0.0683(8) Uani 1 1 d . .
H24 H 0.608360 0.336313 0.017658 0.082 Uiso 1 1 calc R U
C25 C 0.4635(2) 0.3215(3) -0.00357(14) 0.0674(8) Uani 1 1 d . .
H25 H 0.465917 0.294259 -0.044194 0.081 Uiso 1 1 calc R U
C26 C 0.37452(17) 0.3355(2) 0.01835(11) 0.0509(5) Uani 1 1 d . .
H26 H 0.315903 0.319287 -0.006928 0.061 Uiso 1 1 calc R U
C27 C 0.30171(11) 0.14645(18) 0.13437(8) 0.0331(4) Uani 1 1 d . .
C28 C 0.35477(12) 0.0993(2) 0.18647(9) 0.0390(4) Uani 1 1 d . .
C29 C 0.40118(13) -0.0246(2) 0.18740(11) 0.0496(5) Uani 1 1 d . .
C30 C 0.39511(15) -0.1025(2) 0.13616(13) 0.0534(6) Uani 1 1 d . .
C31 C 0.34138(15) -0.0592(2) 0.08396(11) 0.0489(5) Uani 1 1 d . .
C32 C 0.29452(13) 0.06454(19) 0.08387(9) 0.0393(4) Uani 1 1 d . .

loop_
_atom_site_aniso_label
_atom_site_aniso_U_11
_atom_site_aniso_U_22
_atom_site_aniso_U_33
_atom_site_aniso_U_23
_atom_site_aniso_U_13
_atom_site_aniso_U_12
B1 0.0274(8) 0.0315(9) 0.0368(9) 0.0000(8) 0.0085(7) 0.0018(7)
N1 0.0297(6) 0.0297(7) 0.0395(8) 0.0023(6) 0.0096(5) 0.0037(5)
N2 0.0301(6) 0.0305(7) 0.0383(7) 0.0019(6) 0.0104(6) 0.0037(5)
O1 0.0509(7) 0.0425(8) 0.0510(8) 0.0137(6) 0.0241(6) 0.0125(6)
O2 0.0305(5) 0.0306(6) 0.0407(6) 0.0029(5) 0.0120(5) 0.0035(5)
F1 0.0368(5) 0.0455(6) 0.0541(7) 0.0100(5) 0.0039(5) -0.0098(5)
F2 0.0319(5) 0.0541(7) 0.0713(8) -0.0045(6) -0.0024(5) -0.0087(5)
F3 0.0436(6) 0.0907(11) 0.0507(7) -0.0017(7) -0.0107(5) -0.0005(7)
F4 0.0549(7) 0.0971(12) 0.0474(7) 0.0273(8) 0.0014(6) -0.0072(7)
F5 0.0424(6) 0.0521(7) 0.0477(6) 0.0122(5) 0.0070(5) -0.0113(5)
F6 0.0340(5) 0.0444(6) 0.0564(7) -0.0171(5) 0.0111(5) -0.0019(4)
F7 0.0379(5) 0.0530(7) 0.0634(7) -0.0045(6) 0.0224(5) 0.0096(5)
F8 0.0252(5) 0.0643(8) 0.0877(10) 0.0041(7) 0.0108(5) -0.0054(5)
F9 0.0463(7) 0.0667(9) 0.0763(9) -0.0184(7) -0.0047(6) -0.0179(6)
F10 0.0463(6) 0.0525(7) 0.0484(6) -0.0143(5) 0.0077(5) 0.0000(5)
F11 0.0482(6) 0.0633(8) 0.0463(6) 0.0049(6) 0.0048(5) 0.0059(6)
F12 0.0493(7) 0.0821(11) 0.0856(10) 0.0451(9) 0.0097(7) 0.0215(7)
F13 0.0738(9) 0.0421(7) 0.1272(14) 0.0285(8) 0.0561(10) 0.0290(7)
F14 0.0943(11) 0.0415(7) 0.0888(11) -0.0199(7) 0.0422(9) -0.0006(7)
F15 0.0555(7) 0.0481(7) 0.0471(6) -0.0069(5) 0.0005(5) 0.0005(5)
C1 0.0332(8) 0.0320(9) 0.0406(9) 0.0038(7) 0.0095(7) 0.0039(7)
C2 0.0260(7) 0.0332(8) 0.0329(8) -0.0006(7) 0.0053(6) 0.0023(6)
C3 0.0253(7) 0.0368(9) 0.0396(9) 0.0006(7) 0.0080(6) 0.0031(6)
C4 0.0287(7) 0.0356(9) 0.0456(10) 0.0017(8) 0.0084(7) 0.0037(7)
C5 0.0260(7) 0.0450(10) 0.0520(11) -0.0051(9) 0.0034(7) 0.0007(7)
C6 0.0309(8) 0.0615(13) 0.0431(10) -0.0024(9) -0.0014(7) 0.0072(8)
C7 0.0366(9) 0.0599(13) 0.0398(10) 0.0083(9) 0.0063(7) 0.0049(9)
C8 0.0308(8) 0.0432(10) 0.0421(9) 0.0031(8) 0.0096(7) 0.0004(7)
C9 0.0274(7) 0.0301(8) 0.0374(8) 0.0021(7) 0.0067(6) 0.0005(6)
C10 0.0280(7) 0.0326(8) 0.0421(9) -0.0008(7) 0.0070(6) 0.0008(6)
C11 0.0298(8) 0.0381(9) 0.0491(10) 0.0041(8) 0.0121(7) 0.0051(7)
C12 0.0244(8) 0.0464(11) 0.0577(11) 0.0087(9) 0.0069(7) -0.0015(7)
C13 0.0337(9) 0.0395(10) 0.0549(11) -0.0007(9) -0.0028(8) -0.0066(8)
C14 0.0351(8) 0.0349(9) 0.0403(9) -0.0006(7) 0.0067(7) 0.0015(7)
C15 0.0319(8) 0.0331(9) 0.0418(9) 0.0033(7) 0.0068(7) 0.0063(7)
C16 0.0489(11) 0.0406(11) 0.0561(12) 0.0015(9) -0.0100(9) 0.0032(9)
C17 0.0456(10) 0.0522(12) 0.0580(13) 0.0010(10) -0.0079(9) 0.0121(9)
C18 0.0658(15) 0.0471(13) 0.094(2) 0.0053(13) -0.0176(14) 0.0180(12)
C19 0.0476(10) 0.0359(10) 0.0600(12) 0.0016(9) 0.0079(9) 0.0073(8)
C20 0.0452(10) 0.0370(10) 0.0613(13) -0.0035(9) -0.0027(9) 0.0077(8)
C21 0.0331(8) 0.0333(9) 0.0472(10) 0.0048(8) 0.0169(7) 0.0044(7)
C22 0.0354(9) 0.0671(15) 0.0563(12) 0.0163(11) 0.0078(8) 0.0027(9)
C23 0.0336(10) 0.0825(19) 0.092(2) 0.0329(16) 0.0142(11) 0.0100(11)
C24 0.0550(14) 0.0470(13) 0.112(2) 0.0163(14) 0.0497(15) 0.0125(10)
C25 0.0841(18) 0.0450(12) 0.0841(18) -0.0098(12) 0.0572(16) -0.0051(12)
C26 0.0557(11) 0.0451(11) 0.0567(12) -0.0099(10) 0.0266(10) -0.0093(9)
C27 0.0262(7) 0.0322(8) 0.0424(9) 0.0039(7) 0.0101(6) 0.0026(6)
C28 0.0301(8) 0.0445(10) 0.0439(10) 0.0077(8) 0.0104(7) 0.0026(7)
C29 0.0312(8) 0.0522(12) 0.0678(14) 0.0265(11) 0.0158(8) 0.0106(8)
C30 0.0449(10) 0.0343(10) 0.0877(17) 0.0153(11) 0.0357(11) 0.0115(8)
C31 0.0489(10) 0.0322(9) 0.0707(14) -0.0032(10) 0.0281(10) 0.0004(8)
C32 0.0355(8) 0.0337(9) 0.0505(10) 0.0007(8) 0.0122(7) 0.0001(7)

loop_
_atom_type_symbol
_atom_type_description
_atom_type_scat_dispersion_real
_atom_type_scat_dispersion_imag
_atom_type_scat_source
C C 0.0181 0.0091 'International Tables Vol C Tables 4.2.6.8 and 6.1.1.4'
H H 0.0000 0.0000 'International Tables Vol C Tables 4.2.6.8 and 6.1.1.4'
B B 0.0090 0.0039 'International Tables Vol C Tables 4.2.6.8 and 6.1.1.4'
N N 0.0311 0.0180 'International Tables Vol C Tables 4.2.6.8 and 6.1.1.4'
O O 0.0492 0.0322 'International Tables Vol C Tables 4.2.6.8 and 6.1.1.4'
F F 0.0727 0.0534 'International Tables Vol C Tables 4.2.6.8 and 6.1.1.4'

loop_
_geom_angle_atom_site_label_1
_geom_angle_atom_site_label_2
_geom_angle_atom_site_label_3
_geom_angle
N1 B1 O2 106.93(13)
N1 B1 C9 110.47(14)
O2 B1 C9 105.37(13)
N1 B1 C3 115.84(15)
O2 B1 C3 101.29(13)
C9 B1 C3 115.56(14)
C1 N1 C15 117.09(15)
C1 N1 B1 123.39(14)
C15 N1 B1 119.52(13)
C2 N2 C21 120.38(14)
C2 N2 C1 122.19(14)
C21 N2 C1 117.21(14)
C2 O2 B1 118.90(14)
O1 C1 N1 130.70(17)
O1 C1 N2 116.07(15)
N1 C1 N2 113.20(15)
O2 C2 N2 123.21(15)
O2 C2 C27 116.19(15)
N2 C2 C27 120.60(14)
C8 C3 C4 113.86(17)
C8 C3 B1 120.15(16)
C4 C3 B1 125.56(16)
F1 C4 C5 115.03(16)
F1 C4 C3 121.28(17)
C5 C4 C3 123.68(18)
F2 C5 C6 119.97(18)
F2 C5 C4 120.25(19)
C6 C5 C4 119.77(18)
F3 C6 C5 120.9(2)
F3 C6 C7 119.8(2)
C5 C6 C7 119.28(18)
F4 C7 C8 120.98(19)
F4 C7 C6 119.85(18)
C8 C7 C6 119.17(19)
F5 C8 C7 116.36(18)
F5 C8 C3 119.39(17)
C7 C8 C3 124.24(18)
C14 C9 C10 114.69(15)
C14 C9 B1 121.91(15)
C10 C9 B1 123.33(15)
F6 C10 C11 116.30(16)
F6 C10 C9 120.37(14)
C11 C10 C9 123.31(17)
F7 C11 C12 119.89(16)
F7 C11 C10 120.73(18)
C12 C11 C10 119.38(18)
F8 C12 C11 119.30(19)
F8 C12 C13 120.68(19)
C11 C12 C13 120.01(16)
F9 C13 C12 119.98(17)
F9 C13 C14 121.06(19)
C12 C13 C14 118.96(18)
F10 C14 C13 115.91(17)
F10 C14 C9 120.44(16)
C13 C14 C9 123.64(18)
N1 C15 C16 111.70(16)
N1 C15 C20 117.00(15)
C16 C15 C20 113.72(17)
N1 C15 H15 104.3
C16 C15 H15 104.3
C20 C15 H15 104.3
C15 C16 C17 112.38(19)
C15 C16 H16A 109.1
C17 C16 H16A 109.1
C15 C16 H16B 109.1
C17 C16 H16B 109.1
H16A C16 H16B 107.9
C18 C17 C16 112.6(2)
C18 C17 H17A 109.1
C16 C17 H17A 109.1
C18 C17 H17B 109.1
C16 C17 H17B 109.1
H17A C17 H17B 107.8
C17 C18 C19 112.3(2)
C17 C18 H18A 109.1
C19 C18 H18A 109.1
C17 C18 H18B 109.1
C19 C18 H18B 109.1
H18A C18 H18B 107.9
C18 C19 C20 113.25(19)
C18 C19 H19A 108.9
C20 C19 H19A 108.9
C18 C19 H19B 108.9
C20 C19 H19B 108.9
H19A C19 H19B 107.7
C15 C20 C19 111.22(17)
C15 C20 H20A 109.4
C19 C20 H20A 109.4
C15 C20 H20B 109.4
C19 C20 H20B 109.4
H20A C20 H20B 108.0
C26 C21 C22 122.36(19)
C26 C21 N2 120.72(18)
C22 C21 N2 116.91(18)
C21 C22 C23 118.2(2)
C21 C22 H22 120.9
C23 C22 H22 120.9
C24 C23 C22 120.4(3)
C24 C23 H23 119.8
C22 C23 H23 119.8
C23 C24 C25 120.2(2)
C23 C24 H24 119.9
C25 C24 H24 119.9
C24 C25 C26 120.6(3)
C24 C25 H25 119.7
C26 C25 H25 119.7
C21 C26 C25 118.3(2)
C21 C26 H26 120.9
C25 C26 H26 120.9
C32 C27 C28 118.07(17)
C32 C27 C2 121.64(16)
C28 C27 C2 120.28(17)
F11 C28 C29 119.46(18)
F11 C28 C27 119.66(17)
C29 C28 C27 120.8(2)
F12 C29 C30 120.0(2)
F12 C29 C28 120.0(2)
C30 C29 C28 120.0(2)
F13 C30 C29 120.0(2)
F13 C30 C31 119.6(2)
C29 C30 C31 120.43(19)
F14 C31 C30 120.8(2)
F14 C31 C32 120.3(2)
C30 C31 C32 119.0(2)
F15 C32 C27 120.17(17)
F15 C32 C31 118.13(19)
C27 C32 C31 121.7(2)

loop_
_geom_bond_atom_site_label_1
_geom_bond_atom_site_label_2
_geom_bond_distance
B1 N1 1.533(2)
B1 O2 1.555(2)
B1 C9 1.628(2)
B1 C3 1.642(3)
N1 C1 1.332(2)
N1 C15 1.486(2)
N2 C2 1.312(2)
N2 C21 1.457(2)
N2 C1 1.498(2)
O1 C1 1.202(2)
O2 C2 1.266(2)
F1 C4 1.349(2)
F2 C5 1.343(2)
F3 C6 1.344(2)
F4 C7 1.340(3)
F5 C8 1.352(2)
F6 C10 1.347(2)
F7 C11 1.340(2)
F8 C12 1.346(2)
F9 C13 1.337(2)
F10 C14 1.350(2)
F11 C28 1.341(2)
F12 C29 1.336(3)
F13 C30 1.334(2)
F14 C31 1.326(3)
F15 C32 1.335(2)
C2 C27 1.489(2)
C3 C8 1.387(3)
C3 C4 1.388(3)
C4 C5 1.386(3)
C5 C6 1.364(3)
C6 C7 1.381(3)
C7 C8 1.379(3)
C9 C14 1.384(3)
C9 C10 1.387(2)
C10 C11 1.384(2)
C11 C12 1.367(3)
C12 C13 1.374(3)
C13 C14 1.384(3)
C15 C16 1.488(3)
C15 C20 1.491(3)
C15 H15 1.0000
C16 C17 1.506(3)
C16 H16A 0.9900
C16 H16B 0.9900
C17 C18 1.491(4)
C17 H17A 0.9900
C17 H17B 0.9900
C18 C19 1.501(4)
C18 H18A 0.9900
C18 H18B 0.9900
C19 C20 1.508(3)
C19 H19A 0.9900
C19 H19B 0.9900
C20 H20A 0.9900
C20 H20B 0.9900
C21 C26 1.372(3)
C21 C22 1.375(3)
C22 C23 1.395(3)
C22 H22 0.9500
C23 C24 1.371(5)
C23 H23 0.9500
C24 C25 1.373(5)
C24 H24 0.9500
C25 C26 1.391(3)
C25 H25 0.9500
C26 H26 0.9500
C27 C32 1.381(3)
C27 C28 1.383(3)
C28 C29 1.382(3)
C29 C30 1.372(4)
C30 C31 1.377(4)
C31 C32 1.384(3)
